data_1573042
loop_
_publ_author_name
'Whalley, David M.'
'Carlino, Luca'
'Putra, Okky Dwichandra'
'Anderson, Niall A.'
'Coote, Susannah C.'
'Lorthioir, Olivier'

_publ_section_title
;
 Merging nucleophilic phosphine catalysis and photocatalysis for the rapid
 assembly of 2-oxabicyclo-[2.1.1]hexane scaffolds from feedstock allyl
 alcohols.
;
_journal_issue 46
_journal_name_full 'Chemical science'
_journal_page_first 19564
_journal_page_last 19570
_journal_paper_doi 10.1039/d4sc06684g
_journal_volume 15
_journal_year 2024
_chemical_absolute_configuration ad
_chemical_formula_moiety 'C14 H13 N O2'
_chemical_formula_sum 'C14 H13 N O2'
_chemical_formula_weight 227.25
_space_group_crystal_system orthorhombic
_space_group_IT_number 19
_space_group_name_Hall 'P 2ac 2ab'
_space_group_name_H-M_alt 'P 21 21 21'
_atom_sites_solution_hydrogens geom
_atom_sites_solution_primary dual
_audit_creation_date 2024-06-18
_audit_creation_method
;
Olex2 1.5
(compiled 2024.02.16 svn.r378c4104 for OlexSys, GUI svn.r6928)
;
_audit_update_record
;
2024-09-05 deposited with the CCDC.	2024-11-01 downloaded from the CCDC.
;
_cell_angle_alpha 90
_cell_angle_beta 90
_cell_angle_gamma 90
_cell_formula_units_Z 4
_cell_length_a 5.72327(3)
_cell_length_b 7.75796(5)
_cell_length_c 24.60196(14)
_cell_measurement_reflns_used 36233
_cell_measurement_temperature 100.00(10)
_cell_measurement_theta_max 77.2960
_cell_measurement_theta_min 3.5730
_cell_volume 1092.349(11)
_computing_cell_refinement 'CrysAlisPro 1.171.43.104a (Rigaku OD, 2023)'
_computing_data_collection 'CrysAlisPro system (CCD 43.104a 64-bit (release 22-12-2023))'
_computing_data_reduction 'CrysAlisPro 1.171.43.104a (Rigaku OD, 2023)'
_computing_molecular_graphics 'Olex2 1.5 (Dolomanov et al., 2009)'
_computing_publication_material 'Olex2 1.5 (Dolomanov et al., 2009)'
_computing_structure_refinement 'SHELXL 2018/3 (Sheldrick, 2015)'
_computing_structure_solution 'SHELXT 2018/2 (Sheldrick, 2018)'
_diffrn_ambient_environment N~2~
_diffrn_ambient_temperature 100(2)
_diffrn_detector 'Hybrid Pixel Array Detector'
_diffrn_detector_area_resol_mean 10.0000
_diffrn_detector_type 'HyPix-Arc 100'
_diffrn_measured_fraction_theta_full 1.000
_diffrn_measured_fraction_theta_max 1.000
_diffrn_measurement_details
;
List of Runs (angles in degrees, time in seconds):

  # Type    Start    End  Width  t~exp~   \w     \q     \k     \f   Frames
#--------------------------------------------------------------------------
  1  \w     46.00 118.00   0.50    2.16    --   52.65-146.00 175.00  144
  2  \w   -150.00 -61.00   0.50    2.16    --  -77.66 -62.00  46.00  178
  3  \w   -150.00 -61.00   0.50    2.16    --  -77.66 -62.00  46.00  178
  4  \w     46.00 127.00   0.50    6.29    --  102.45-146.00 175.00  162
  5  \w     86.00 176.00   0.50    6.29    --  102.45  58.00  -3.00  180
  6  \w     95.00 172.00   0.50    6.29    --  102.45 125.00  59.00  154
  7  \w   -119.00 -80.00   0.50    2.16    --  -53.15 -77.00 -90.00   78
  8  \w   -122.00 -76.00   0.50    2.16    --  -53.15-125.00 -30.00   92
  9  \w   -119.00 -80.00   0.50    2.16    --  -53.15 -77.00  90.00   78
 10  \w   -119.00 -80.00   0.50    2.16    --  -53.15 -77.00 -30.00   78
 11  \w    -94.00  -4.00   0.50    2.16    --  -77.66  58.00  -3.00  180
 12  \w     89.00 178.00   0.50    6.29    --  102.45  45.00 -30.00  178
 13  \w     37.00 105.00   0.50    6.29    --  102.45 -95.00 -30.00  136
 14  \w     37.00 105.00   0.50    6.29    --  102.45 -95.00  30.00  136
 15  \w     95.00 172.00   0.50    6.29    --  102.45 125.00-150.00  154
 16  \w     30.00 119.00   0.50    6.29    --  102.45 -61.00-180.00  178
 17  \w     95.00 172.00   0.50    6.29    --  102.45 125.00-150.00  154
 18  \w     34.00 111.00   0.50    6.29    --  102.45-125.00 120.00  154
 19  \w     34.00 111.00   0.50    6.29    --  102.45-125.00 120.00  154
 20  \w     37.00 105.00   0.50    6.29    --  102.45 -95.00-180.00  136
 21  \w   -126.00 -37.00   0.50    2.16    --  -53.15 -58.00-144.00  178
 22  \w   -119.00 -80.00   0.50    2.16    --  -53.15 -77.00-150.00   78
 23  \w   -126.00 -37.00   0.50    2.16    --  -53.15 -57.00 120.00  178
 24  \w   -150.00 -61.00   0.50    2.16    --  -77.66 -61.00 -60.00  178
 25  \w   -150.00 -61.00   0.50    2.16    --  -77.66 -61.00  90.00  178
 26  \w   -150.00 -61.00   0.50    2.16    --  -77.66 -61.00 -30.00  178
 27  \w   -150.00 -61.00   0.50    2.16    --  -77.66 -61.00   0.00  178
 28  \w   -150.00 -61.00   0.50    2.16    --  -77.66 -61.00 -90.00  178
 29  \w   -150.00 -61.00   0.50    2.16    --  -77.66 -61.00-180.00  178
 30  \w     80.00 169.00   0.50    6.29    --  102.45  77.00-150.00  178
 31  \w     86.00 175.00   0.50    6.29    --  102.45  61.00 120.00  178
 32  \w     80.00 169.00   0.50    6.29    --  102.45  77.00 -90.00  178
 33  \w     80.00 169.00   0.50    6.29    --  102.45  77.00-180.00  178
 34  \w     89.00 178.00   0.50    6.29    --  102.45  45.00  60.00  178
 35  \w     87.00 178.00   0.50    6.29    --  102.45  30.00-180.00  182
 36  \w   -126.00 -37.00   0.50    2.16    --  -53.15 -57.00 -60.00  178
 37  \w   -126.00 -37.00   0.50    2.16    --  -53.15 -57.00  30.00  178
 38  \w   -126.00 -37.00   0.50    2.16    --  -53.15 -57.00-180.00  178
 39  \w   -150.00 -61.00   0.50    2.16    --  -77.66 -61.00 150.00  178
 40  \w   -150.00 -61.00   0.50    2.16    --  -77.66 -61.00  30.00  178
 41  \w   -150.00 -61.00   0.50    2.16    --  -77.66 -61.00-120.00  178
 42  \w   -100.00 -11.00   0.50    2.16    --  -77.66  77.00-150.00  178
 43  \w   -150.00 -61.00   0.50    2.16    --  -77.66 -61.00 120.00  178
 44  \w     80.00 169.00   0.50    6.29    --  102.45  77.00-120.00  178
 45  \w     27.00 116.00   0.50    6.29    --  102.45 -45.00 -60.00  178
 46  \w     80.00 169.00   0.50    6.29    --  102.45  77.00   0.00  178
 47  \w     34.00 111.00   0.50    6.29    --  102.45-125.00 -60.00  154
 48  \w     80.00 169.00   0.50    6.29    --  102.45  77.00 -60.00  178
 49  \w     80.00 169.00   0.50    6.29    --  102.45  77.00 150.00  178
 50  \w     80.00 169.00   0.50    6.29    --  102.45  77.00  60.00  178
 51  \w   -126.00 -37.00   0.50    2.16    --  -53.15 -57.00 -90.00  178
 52  \w   -126.00 -37.00   0.50    2.16    --  -53.15 -57.00   0.00  178
 53  \w   -126.00 -37.00   0.50    2.16    --  -53.15 -57.00  90.00  178
 54  \w   -151.00 -61.00   0.50    2.16    --  -77.66 -58.00-144.00  180
 55  \w   -150.00 -85.00   0.50    2.16    --  -77.66 -61.00  60.00  130
 56  \w    -85.00 -13.00   0.50    2.16    --  -77.66 125.00   0.00  144
 57  \w     80.00 169.00   0.50    6.29    --  102.45  77.00 -30.00  178
 58  \w     80.00 169.00   0.50    6.29    --  102.45  77.00  90.00  178
 59  \w     80.00 169.00   0.50    6.29    --  102.45  77.00  30.00  178
 60  \w     34.00 111.00   0.50    6.29    --  102.45-125.00 -90.00  154
 61  \w     37.00 105.00   0.50    6.29    --  102.45 -95.00 120.00  136
 62  \w     80.00 169.00   0.50    6.29    --  102.45  77.00 120.00  178
 63  \w    -73.00 -48.00   0.50    2.16    --  -77.66  58.00  -3.00   50
 64  \w     55.00  80.00   0.50    2.16    --   50.32  58.00  -3.00   50
;
_diffrn_measurement_device 'four-circle diffractometer'
_diffrn_measurement_device_type 'XtaLAB Synergy, Dualflex, HyPix-Arc 100'
_diffrn_measurement_method '\w scans'
_diffrn_orient_matrix_type 'CrysAlisPro convention (1999,Acta A55,543-557)'
_diffrn_orient_matrix_UB_11 0.0531136000
_diffrn_orient_matrix_UB_12 -0.0609992000
_diffrn_orient_matrix_UB_13 0.0582964000
_diffrn_orient_matrix_UB_21 -0.1779838000
_diffrn_orient_matrix_UB_22 0.1309677000
_diffrn_orient_matrix_UB_23 0.0224130000
_diffrn_orient_matrix_UB_31 -0.1947748000
_diffrn_orient_matrix_UB_32 -0.1362564000
_diffrn_orient_matrix_UB_33 -0.0045619000
_diffrn_radiation_monochromator mirror
_diffrn_radiation_probe x-ray
_diffrn_radiation_type 'Cu K\a'
_diffrn_radiation_wavelength 1.54184
_diffrn_reflns_av_R_equivalents 0.0268
_diffrn_reflns_av_unetI/netI 0.0075
_diffrn_reflns_Laue_measured_fraction_full 1.000
_diffrn_reflns_Laue_measured_fraction_max 1.000
_diffrn_reflns_limit_h_max 7
_diffrn_reflns_limit_h_min -7
_diffrn_reflns_limit_k_max 9
_diffrn_reflns_limit_k_min -9
_diffrn_reflns_limit_l_max 31
_diffrn_reflns_limit_l_min -31
_diffrn_reflns_number 46038
_diffrn_reflns_point_group_measured_fraction_full 1.000
_diffrn_reflns_point_group_measured_fraction_max 0.998
_diffrn_reflns_theta_full 67.684
_diffrn_reflns_theta_max 77.502
_diffrn_reflns_theta_min 3.593
_diffrn_source 'micro-focus sealed X-ray tube'
_diffrn_source_type 'PhotonJet (Cu) X-ray Source'
_exptl_absorpt_coefficient_mu 0.750
_exptl_absorpt_correction_T_max 1.000
_exptl_absorpt_correction_T_min 0.751
_exptl_absorpt_correction_type gaussian
_exptl_absorpt_process_details
;
CrysAlisPro 1.171.43.104a (Rigaku Oxford Diffraction, 2023)
Numerical absorption correction based on gaussian integration over
a multifaceted crystal model
Empirical absorption correction using spherical harmonics,
implemented in SCALE3 ABSPACK scaling algorithm.
;
_exptl_crystal_colour 'clear colourless'
_exptl_crystal_colour_lustre clear
_exptl_crystal_colour_primary colourless
_exptl_crystal_density_diffrn 1.382
_exptl_crystal_description block
_exptl_crystal_F_000 480
_exptl_crystal_preparation 'The material was recrystallized from chloroform by slow evaporation'
_exptl_crystal_recrystallization_method 'The material was recrystallised from chloroform by slow evaporation'
_exptl_crystal_size_max 0.161
_exptl_crystal_size_mid 0.089
_exptl_crystal_size_min 0.022
_refine_diff_density_max 0.192
_refine_diff_density_min -0.142
_refine_diff_density_rms 0.032
_refine_ls_abs_structure_details
;
 Flack x determined using 926 quotients [(I+)-(I-)]/[(I+)+(I-)]
 (Parsons, Flack and Wagner, Acta Cryst. B69 (2013) 249-259).
;
_refine_ls_abs_structure_Flack -0.02(3)
_refine_ls_extinction_coef 0.0033(5)
_refine_ls_extinction_expression Fc^*^=kFc[1+0.001xFc^2^\l^3^/sin(2\q)]^-1/4^
_refine_ls_extinction_method 'SHELXL-2018/3 (Sheldrick 2018)'
_refine_ls_goodness_of_fit_ref 1.061
_refine_ls_hydrogen_treatment constr
_refine_ls_matrix_type full
_refine_ls_number_parameters 155
_refine_ls_number_reflns 2327
_refine_ls_number_restraints 0
_refine_ls_restrained_S_all 1.061
_refine_ls_R_factor_all 0.0247
_refine_ls_R_factor_gt 0.0245
_refine_ls_shift/su_max 0.000
_refine_ls_shift/su_mean 0.000
_refine_ls_structure_factor_coef Fsqd
_refine_ls_weighting_details 'w=1/[\s^2^(Fo^2^)+(0.0317P)^2^+0.2487P] where P=(Fo^2^+2Fc^2^)/3'
_refine_ls_weighting_scheme calc
_refine_ls_wR_factor_gt 0.0624
_refine_ls_wR_factor_ref 0.0626
_reflns_Friedel_coverage 0.675
_reflns_Friedel_fraction_full 1.000
_reflns_Friedel_fraction_max 0.996
_reflns_number_gt 2300
_reflns_number_total 2327
_reflns_threshold_expression 'I > 2\s(I)'
_cod_data_source_file d4sc06684g2.cif
_cod_data_source_block az14472834_100k_cu
_cod_depositor_comments 'Adding full bibliography for 1573041--1573042.cif.'
_cod_database_code 1573042
_shelx_shelxl_version_number 2018/3
_chemical_oxdiff_formula 'C H N O'
_shelx_space_group_comment
;
The symmetry employed for this shelxl refinement is uniquely defined
by the following loop, which should always be used as a source of
symmetry information in preference to the above space-group names.
They are only intended as comments.
;
_shelx_estimated_absorpt_t_max 0.984
_shelx_estimated_absorpt_t_min 0.889
_olex2_refinement_description
;
1. Fixed Uiso
 At 1.2 times of:
  All C(H) groups, All C(H,H) groups
2.a Ternary CH refined with riding coordinates:
 C9(H9), C13(H13)
2.b Secondary CH2 refined with riding coordinates:
 C8(H8A,H8B), C11(H11A,H11B), C12(H12A,H12B)
2.c Aromatic/amide H refined with riding coordinates:
 C1(H1), C2(H2), C3(H3), C4(H4), C5(H5)
;
_olex2_exptl_crystal_mounting_method 'The crystal was mounted on a MITIGEN holder in perfluoroether oil'
_olex2_submission_original_sample_id PSX_2283
_olex2_submission_special_instructions 'No special instructions were received'
_oxdiff_exptl_absorpt_empirical_details
;
Empirical correction (ABSPACK) includes:
- Absorption correction using spherical harmonics
- Frame scaling
;
_oxdiff_exptl_absorpt_empirical_full_max 1.562
_oxdiff_exptl_absorpt_empirical_full_min 0.847

loop_
_space_group_symop_operation_xyz
'x, y, z'
'-x+1/2, -y, z+1/2'
'-x, y+1/2, -z+1/2'
'x+1/2, -y+1/2, -z'

loop_
_atom_site_label
_atom_site_type_symbol
_atom_site_fract_x
_atom_site_fract_y
_atom_site_fract_z
_atom_site_U_iso_or_equiv
_atom_site_adp_type
_atom_site_occupancy
_atom_site_site_symmetry_order
_atom_site_calc_flag
_atom_site_refinement_flags_posn
_atom_site_refinement_flags_adp
_atom_site_refinement_flags_occupancy
_atom_site_disorder_assembly
_atom_site_disorder_group
O1 O 0.72915(16) 0.57541(12) 0.62935(4) 0.0165(2) Uani 1 1 d . . . . .
O2 O 0.90577(18) 0.65798(13) 0.75023(4) 0.0224(2) Uani 1 1 d . . . . .
N1 N 0.5716(2) 0.14418(17) 0.66496(5) 0.0257(3) Uani 1 1 d . . . . .
C1 C 0.7160(3) 0.43954(18) 0.52332(6) 0.0200(3) Uani 1 1 d . . . . .
H1 H 0.837648 0.403995 0.547073 0.024 Uiso 1 1 calc R U . . .
C2 C 0.7297(3) 0.40195(19) 0.46800(6) 0.0227(3) Uani 1 1 d . . . . .
H2 H 0.861146 0.341562 0.454086 0.027 Uiso 1 1 calc R U . . .
C3 C 0.5514(3) 0.45272(19) 0.43319(6) 0.0225(3) Uani 1 1 d . . . . .
H3 H 0.559658 0.425755 0.395573 0.027 Uiso 1 1 calc R U . . .
C4 C 0.3612(3) 0.5429(2) 0.45352(6) 0.0237(3) Uani 1 1 d . . . . .
H4 H 0.239722 0.578261 0.429678 0.028 Uiso 1 1 calc R U . . .
C5 C 0.3473(3) 0.5819(2) 0.50867(6) 0.0211(3) Uani 1 1 d . . . . .
H5 H 0.217251 0.644568 0.522306 0.025 Uiso 1 1 calc R U . . .
C6 C 0.5242(2) 0.52915(16) 0.54389(5) 0.0166(3) Uani 1 1 d . . . . .
C7 C 0.5024(2) 0.56225(17) 0.60336(5) 0.0163(3) Uani 1 1 d . . . . .
C8 C 0.3599(2) 0.70831(18) 0.63017(5) 0.0187(3) Uani 1 1 d . . . . .
H8A H 0.195046 0.716127 0.618232 0.022 Uiso 1 1 calc R U . . .
H8B H 0.437491 0.822362 0.630423 0.022 Uiso 1 1 calc R U . . .
C9 C 0.4013(2) 0.59716(17) 0.68193(5) 0.0170(3) Uani 1 1 d . . . . .
H9 H 0.301670 0.612004 0.714993 0.020 Uiso 1 1 calc R U . . .
C10 C 0.6665(2) 0.60684(17) 0.68556(5) 0.0162(3) Uani 1 1 d . . . . .
C11 C 0.7840(3) 0.76496(18) 0.71083(6) 0.0190(3) Uani 1 1 d . . . . .
H11A H 0.890267 0.825876 0.685544 0.023 Uiso 1 1 calc R U . . .
H11B H 0.672189 0.846524 0.727588 0.023 Uiso 1 1 calc R U . . .
C12 C 0.8034(2) 0.50193(18) 0.72764(5) 0.0181(3) Uani 1 1 d . . . . .
H12A H 0.702101 0.439315 0.753610 0.022 Uiso 1 1 calc R U . . .
H12B H 0.919868 0.423169 0.711274 0.022 Uiso 1 1 calc R U . . .
C13 C 0.3696(2) 0.43748(18) 0.64350(5) 0.0171(3) Uani 1 1 d . . . . .
H13 H 0.202536 0.421898 0.632622 0.020 Uiso 1 1 calc R U . . .
C14 C 0.4804(3) 0.27305(18) 0.65622(6) 0.0190(3) Uani 1 1 d . . . . .

loop_
_atom_site_aniso_label
_atom_site_aniso_U_11
_atom_site_aniso_U_22
_atom_site_aniso_U_33
_atom_site_aniso_U_23
_atom_site_aniso_U_13
_atom_site_aniso_U_12
O1 0.0133(4) 0.0199(5) 0.0162(4) -0.0008(4) 0.0003(4) 0.0002(4)
O2 0.0217(5) 0.0210(5) 0.0244(5) 0.0004(4) -0.0068(4) -0.0022(4)
N1 0.0319(7) 0.0196(6) 0.0256(6) 0.0009(5) -0.0011(5) 0.0004(5)
C1 0.0194(6) 0.0199(7) 0.0207(6) 0.0008(5) -0.0006(5) 0.0015(6)
C2 0.0230(7) 0.0228(7) 0.0223(7) -0.0020(5) 0.0031(6) 0.0025(6)
C3 0.0283(7) 0.0217(7) 0.0177(6) 0.0004(5) 0.0010(6) -0.0043(6)
C4 0.0238(7) 0.0255(7) 0.0218(7) 0.0036(6) -0.0043(6) 0.0004(6)
C5 0.0182(6) 0.0226(7) 0.0226(7) 0.0016(6) -0.0003(5) 0.0019(6)
C6 0.0170(6) 0.0140(6) 0.0187(6) 0.0017(5) 0.0010(5) -0.0012(5)
C7 0.0135(6) 0.0169(6) 0.0186(6) 0.0015(5) -0.0007(5) 0.0008(5)
C8 0.0169(6) 0.0187(7) 0.0204(6) 0.0012(5) 0.0004(5) 0.0020(5)
C9 0.0157(6) 0.0166(6) 0.0186(6) -0.0008(5) 0.0015(5) 0.0001(5)
C10 0.0156(6) 0.0165(6) 0.0164(6) 0.0000(5) 0.0015(5) 0.0006(5)
C11 0.0182(6) 0.0186(7) 0.0200(6) -0.0005(5) -0.0005(5) -0.0003(6)
C12 0.0168(6) 0.0177(6) 0.0198(6) -0.0002(5) -0.0017(5) 0.0000(5)
C13 0.0154(6) 0.0172(6) 0.0185(6) 0.0007(5) 0.0007(5) -0.0009(5)
C14 0.0216(6) 0.0186(6) 0.0168(6) -0.0009(5) 0.0010(5) -0.0045(6)

loop_
_atom_type_symbol
_atom_type_description
_atom_type_scat_dispersion_real
_atom_type_scat_dispersion_imag
_atom_type_scat_source
C C 0.0181 0.0091 'International Tables Vol C Tables 4.2.6.8 and 6.1.1.4'
H H 0.0000 0.0000 'International Tables Vol C Tables 4.2.6.8 and 6.1.1.4'
N N 0.0311 0.0180 'International Tables Vol C Tables 4.2.6.8 and 6.1.1.4'
O O 0.0492 0.0322 'International Tables Vol C Tables 4.2.6.8 and 6.1.1.4'

loop_
_exptl_crystal_face_index_h
_exptl_crystal_face_index_k
_exptl_crystal_face_index_l
_exptl_crystal_face_perp_dist
0 1 0 0.0487
0 -1 0 0.0402
-2 0 -1 0.0616
2 0 1 0.0954
0 0 -1 0.0073
0 0 1 0.0147

loop_
_geom_angle_atom_site_label_1
_geom_angle_atom_site_label_2
_geom_angle_atom_site_label_3
_geom_angle
_geom_angle_site_symmetry_1
_geom_angle_site_symmetry_3
_geom_angle_publ_flag
C10 O1 C7 102.18(9) . . ?
C11 O2 C12 91.56(10) . . ?
C2 C1 H1 119.9 . . ?
C2 C1 C6 120.20(13) . . ?
C6 C1 H1 119.9 . . ?
C1 C2 H2 120.0 . . ?
C3 C2 C1 120.07(14) . . ?
C3 C2 H2 120.0 . . ?
C2 C3 H3 120.1 . . ?
C4 C3 C2 119.82(13) . . ?
C4 C3 H3 120.1 . . ?
C3 C4 H4 119.8 . . ?
C3 C4 C5 120.38(14) . . ?
C5 C4 H4 119.8 . . ?
C4 C5 H5 120.0 . . ?
C4 C5 C6 120.02(14) . . ?
C6 C5 H5 120.0 . . ?
C1 C6 C7 120.53(12) . . ?
C5 C6 C1 119.51(12) . . ?
C5 C6 C7 119.91(12) . . ?
O1 C7 C6 111.72(11) . . ?
O1 C7 C8 103.46(10) . . ?
O1 C7 C13 101.45(9) . . ?
C6 C7 C8 126.14(11) . . ?
C6 C7 C13 123.28(11) . . ?
C8 C7 C13 85.90(10) . . ?
C7 C8 H8A 114.9 . . ?
C7 C8 H8B 114.9 . . ?
C7 C8 C9 82.09(10) . . ?
H8A C8 H8B 112.0 . . ?
C9 C8 H8A 114.9 . . ?
C9 C8 H8B 114.9 . . ?
C8 C9 H9 121.0 . . ?
C8 C9 C13 85.80(10) . . ?
C10 C9 C8 99.93(11) . . ?
C10 C9 H9 121.0 . . ?
C10 C9 C13 100.94(11) . . ?
C13 C9 H9 121.0 . . ?
O1 C10 C9 100.51(10) . . ?
O1 C10 C11 114.43(11) . . ?
O1 C10 C12 115.39(11) . . ?
C9 C10 C11 120.10(12) . . ?
C9 C10 C12 121.54(12) . . ?
C11 C10 C12 85.79(10) . . ?
O2 C11 C10 91.37(10) . . ?
O2 C11 H11A 113.4 . . ?
O2 C11 H11B 113.4 . . ?
C10 C11 H11A 113.4 . . ?
C10 C11 H11B 113.4 . . ?
H11A C11 H11B 110.7 . . ?
O2 C12 C10 91.27(10) . . ?
O2 C12 H12A 113.4 . . ?
O2 C12 H12B 113.4 . . ?
C10 C12 H12A 113.4 . . ?
C10 C12 H12B 113.4 . . ?
H12A C12 H12B 110.7 . . ?
C7 C13 H13 111.6 . . ?
C9 C13 C7 80.62(10) . . ?
C9 C13 H13 111.6 . . ?
C14 C13 C7 117.47(12) . . ?
C14 C13 C9 120.72(11) . . ?
C14 C13 H13 111.6 . . ?
N1 C14 C13 178.06(16) . . ?

loop_
_geom_bond_atom_site_label_1
_geom_bond_atom_site_label_2
_geom_bond_distance
_geom_bond_site_symmetry_2
_geom_bond_publ_flag
O1 C7 1.4503(16) . ?
O1 C10 1.4493(16) . ?
O2 C11 1.4539(17) . ?
O2 C12 1.4554(17) . ?
N1 C14 1.148(2) . ?
C1 H1 0.9500 . ?
C1 C2 1.394(2) . ?
C1 C6 1.3944(19) . ?
C2 H2 0.9500 . ?
C2 C3 1.389(2) . ?
C3 H3 0.9500 . ?
C3 C4 1.387(2) . ?
C4 H4 0.9500 . ?
C4 C5 1.393(2) . ?
C5 H5 0.9500 . ?
C5 C6 1.3939(19) . ?
C6 C7 1.4907(18) . ?
C7 C8 1.5440(18) . ?
C7 C13 1.5779(18) . ?
C8 H8A 0.9900 . ?
C8 H8B 0.9900 . ?
C8 C9 1.5561(19) . ?
C9 H9 1.0000 . ?
C9 C10 1.5223(18) . ?
C9 C13 1.5690(18) . ?
C10 C11 1.5309(19) . ?
C10 C12 1.5322(19) . ?
C11 H11A 0.9900 . ?
C11 H11B 0.9900 . ?
C12 H12A 0.9900 . ?
C12 H12B 0.9900 . ?
C13 H13 1.0000 . ?
C13 C14 1.4586(19) . ?

loop_
_geom_torsion_atom_site_label_1
_geom_torsion_atom_site_label_2
_geom_torsion_atom_site_label_3
_geom_torsion_atom_site_label_4
_geom_torsion
_geom_torsion_site_symmetry_1
_geom_torsion_site_symmetry_2
_geom_torsion_site_symmetry_3
_geom_torsion_site_symmetry_4
_geom_torsion_publ_flag
O1 C7 C8 C9 -63.75(10) . . . . ?
O1 C7 C13 C9 66.05(10) . . . . ?
O1 C7 C13 C14 -53.79(14) . . . . ?
O1 C10 C11 O2 -116.88(11) . . . . ?
O1 C10 C12 O2 115.95(11) . . . . ?
C1 C2 C3 C4 0.9(2) . . . . ?
C1 C6 C7 O1 29.39(17) . . . . ?
C1 C6 C7 C8 156.34(13) . . . . ?
C1 C6 C7 C13 -91.74(16) . . . . ?
C2 C1 C6 C5 -0.5(2) . . . . ?
C2 C1 C6 C7 176.96(13) . . . . ?
C2 C3 C4 C5 -0.4(2) . . . . ?
C3 C4 C5 C6 -0.5(2) . . . . ?
C4 C5 C6 C1 1.0(2) . . . . ?
C4 C5 C6 C7 -176.51(13) . . . . ?
C5 C6 C7 O1 -153.18(12) . . . . ?
C5 C6 C7 C8 -26.2(2) . . . . ?
C5 C6 C7 C13 85.69(16) . . . . ?
C6 C1 C2 C3 -0.4(2) . . . . ?
C6 C7 C8 C9 166.02(13) . . . . ?
C6 C7 C13 C9 -168.18(13) . . . . ?
C6 C7 C13 C14 71.98(17) . . . . ?
C7 O1 C10 C9 2.66(12) . . . . ?
C7 O1 C10 C11 -127.47(11) . . . . ?
C7 O1 C10 C12 135.28(12) . . . . ?
C7 C8 C9 C10 63.08(11) . . . . ?
C7 C8 C9 C13 -37.30(9) . . . . ?
C8 C7 C13 C9 -36.86(9) . . . . ?
C8 C7 C13 C14 -156.71(12) . . . . ?
C8 C9 C10 O1 -45.28(12) . . . . ?
C8 C9 C10 C11 81.15(14) . . . . ?
C8 C9 C10 C12 -174.01(12) . . . . ?
C8 C9 C13 C7 36.53(9) . . . . ?
C8 C9 C13 C14 153.00(13) . . . . ?
C9 C10 C11 O2 123.45(13) . . . . ?
C9 C10 C12 O2 -122.15(13) . . . . ?
C10 O1 C7 C6 -179.97(11) . . . . ?
C10 O1 C7 C8 41.61(12) . . . . ?
C10 O1 C7 C13 -46.87(11) . . . . ?
C10 C9 C13 C7 -62.78(11) . . . . ?
C10 C9 C13 C14 53.68(15) . . . . ?
C11 O2 C12 C10 -0.90(10) . . . . ?
C11 C10 C12 O2 0.86(10) . . . . ?
C12 O2 C11 C10 0.90(10) . . . . ?
C12 C10 C11 O2 -0.86(10) . . . . ?
C13 C7 C8 C9 37.05(9) . . . . ?
C13 C9 C10 O1 42.31(12) . . . . ?
C13 C9 C10 C11 168.74(11) . . . . ?
C13 C9 C10 C12 -86.42(14) . . . . ?

loop_
_exptl_oxdiff_crystal_face_indexfrac_h
_exptl_oxdiff_crystal_face_indexfrac_k
_exptl_oxdiff_crystal_face_indexfrac_l
_exptl_oxdiff_crystal_face_x
_exptl_oxdiff_crystal_face_y
_exptl_oxdiff_crystal_face_z
-0.0001 0.9991 -0.0015 -0.0610 0.1308 -0.1361
0.0001 -0.9991 0.0015 0.0610 -0.1308 0.1361
-1.9990 0.0007 -0.9959 -0.1643 0.3336 0.3938
1.9990 -0.0007 0.9959 0.1643 -0.3336 -0.3938
-0.0002 -0.0003 -0.9997 -0.0583 -0.0224 0.0046
0.0002 0.0003 0.9997 0.0583 0.0224 -0.0046
